data_4082596
loop_
_publ_author_name
'Rajendran, N. M.'
'Haleel, A.'
'Reddy, N. Dastagiri'

_publ_section_title
;
 Copolymerization of CO2and Cyclohexene Oxide: \b-Diketiminate-Supported
 Zn(II)OMe and Zn(II)Et Complexes as Initiators
;
_journal_issue 1
_journal_name_full Organometallics
_journal_page_first 217
_journal_paper_doi 10.1021/om400977c
_journal_volume 33
_journal_year 2014
_chemical_formula_sum 'C29.5 H40 Cl N3 O Zn'
_chemical_formula_weight 553.47
_chemical_name_systematic
; 
 ? 
;
_space_group_IT_number 15
_symmetry_cell_setting monoclinic
_symmetry_space_group_name_Hall '-C 2yc'
_symmetry_space_group_name_H-M 'C 1 2/c 1'
_atom_sites_solution_hydrogens geom
_atom_sites_solution_primary direct
_atom_sites_solution_secondary difmap
_audit_creation_method SHELXL-97
_cell_angle_alpha 90.00
_cell_angle_beta 101.649(7)
_cell_angle_gamma 90.00
_cell_formula_units_Z 8
_cell_length_a 23.701(5)
_cell_length_b 14.812(3)
_cell_length_c 17.188(3)
_cell_measurement_reflns_used 5026
_cell_measurement_temperature 293(2)
_cell_measurement_theta_max 28.20
_cell_measurement_theta_min 2.42
_cell_volume 5910(2)
_computing_cell_refinement 'APEX2/SAINT (Bruker, 2004)'
_computing_data_collection 'APEX2 (Bruker, 2004)'
_computing_data_reduction 'SAINT/XPREP (Bruker, 2004)'
_computing_molecular_graphics 'ORTEP3 (Farrugia, 1997) and Mercury (Bruno et al., 2002)'
_computing_publication_material 'SHELXL-97 (Sheldrick, 1997)'
_computing_structure_refinement 'SHELXL-97 (Sheldrick, 1997)'
_computing_structure_solution 'SIR92 (Altornare et al., 1993)'
_diffrn_ambient_temperature 293(2)
_diffrn_measured_fraction_theta_full 0.996
_diffrn_measured_fraction_theta_max 0.996
_diffrn_measurement_device_type 'bruker axs kappa apex2 CCD Diffractometer'
_diffrn_measurement_method '\w and \f scan'
_diffrn_radiation_monochromator graphite
_diffrn_radiation_source 'fine-focus sealed tube'
_diffrn_radiation_type MoK\a
_diffrn_radiation_wavelength 0.71073
_diffrn_reflns_av_R_equivalents 0.0326
_diffrn_reflns_av_sigmaI/netI 0.0303
_diffrn_reflns_limit_h_max 31
_diffrn_reflns_limit_h_min -32
_diffrn_reflns_limit_k_max 20
_diffrn_reflns_limit_k_min -20
_diffrn_reflns_limit_l_max 23
_diffrn_reflns_limit_l_min -23
_diffrn_reflns_number 36122
_diffrn_reflns_theta_full 29.59
_diffrn_reflns_theta_max 29.59
_diffrn_reflns_theta_min 1.63
_exptl_absorpt_coefficient_mu 0.947
_exptl_absorpt_correction_T_max 0.8332
_exptl_absorpt_correction_T_min 0.7677
_exptl_absorpt_correction_type multi-scan
_exptl_absorpt_process_details 'SADABS (Bruker 1999)'
_exptl_crystal_colour colourless
_exptl_crystal_density_diffrn 1.244
_exptl_crystal_density_method 'not measured'
_exptl_crystal_description diamond
_exptl_crystal_F_000 2344
_exptl_crystal_size_max 0.25
_exptl_crystal_size_mid 0.20
_exptl_crystal_size_min 0.20
_refine_diff_density_max 1.118
_refine_diff_density_min -0.588
_refine_diff_density_rms 0.093
_refine_ls_extinction_coef 0.00053(13)
_refine_ls_extinction_expression Fc^*^=kFc[1+0.001xFc^2^\l^3^/sin(2\q)]^-1/4^
_refine_ls_extinction_method SHELXL
_refine_ls_goodness_of_fit_ref 1.032
_refine_ls_hydrogen_treatment mixed
_refine_ls_matrix_type full
_refine_ls_number_parameters 339
_refine_ls_number_reflns 8270
_refine_ls_number_restraints 0
_refine_ls_restrained_S_all 1.032
_refine_ls_R_factor_all 0.0712
_refine_ls_R_factor_gt 0.0449
_refine_ls_shift/su_max 0.000
_refine_ls_shift/su_mean 0.000
_refine_ls_structure_factor_coef Fsqd
_refine_ls_weighting_details 'calc w=1/[\s^2^(Fo^2^)+(0.0759P)^2^+6.3305P] where P=(Fo^2^+2Fc^2^)/3'
_refine_ls_weighting_scheme calc
_refine_ls_wR_factor_gt 0.1200
_refine_ls_wR_factor_ref 0.1432
_reflns_number_gt 5951
_reflns_number_total 8270
_reflns_threshold_expression >2sigma(I)
_cod_data_source_file om400977c_si_002.cif
_cod_data_source_block Compound1
_cod_original_sg_symbol_H-M C2/c
_cod_original_formula_sum 'C29.50 H40 Cl N3 O Zn'
_cod_database_code 4082596

loop_
_symmetry_equiv_pos_as_xyz
'x, y, z'
'-x, y, -z+1/2'
'x+1/2, y+1/2, z'
'-x+1/2, y+1/2, -z+1/2'
'-x, -y, -z'
'x, -y, z-1/2'
'-x+1/2, -y+1/2, -z'
'x+1/2, -y+1/2, z-1/2'

loop_
_atom_site_label
_atom_site_type_symbol
_atom_site_fract_x
_atom_site_fract_y
_atom_site_fract_z
_atom_site_U_iso_or_equiv
_atom_site_adp_type
_atom_site_occupancy
_atom_site_symmetry_multiplicity
_atom_site_calc_flag
_atom_site_refinement_flags
C1 C 0.17299(11) -0.01367(16) -0.00869(16) 0.0436(6) Uani 1 1 d .
C2 C 0.12685(11) 0.00767(17) -0.07070(17) 0.0477(6) Uani 1 1 d .
H2 H 0.1093 -0.0414 -0.0996 0.057 Uiso 1 1 calc R
C3 C 0.10352(10) 0.09100(17) -0.09531(14) 0.0405(5) Uani 1 1 d .
C4 C 0.09361(9) 0.24931(15) -0.08701(13) 0.0357(5) Uani 1 1 d .
C5 C 0.09824(11) 0.30088(18) -0.15345(14) 0.0413(5) Uani 1 1 d .
C6 C 0.06514(11) 0.37835(18) -0.16881(15) 0.0447(6) Uani 1 1 d .
H6 H 0.0676 0.4135 -0.2129 0.054 Uiso 1 1 calc R
C7 C 0.02864(11) 0.40406(17) -0.11963(16) 0.0447(6) Uani 1 1 d .
C8 C 0.02467(12) 0.35347(19) -0.05342(16) 0.0463(6) Uani 1 1 d .
H8 H 0.0001 0.3716 -0.0205 0.056 Uiso 1 1 calc R
C9 C 0.05743(11) 0.27548(17) -0.03606(15) 0.0419(5) Uani 1 1 d .
C10 C 0.25464(10) 0.01328(16) 0.09334(15) 0.0419(5) Uani 1 1 d .
C11 C 0.24783(13) 0.0293(2) 0.17149(17) 0.0536(7) Uani 1 1 d .
C12 C 0.29004(15) -0.0036(3) 0.2336(2) 0.0704(10) Uani 1 1 d .
H12 H 0.2864 0.0063 0.2858 0.084 Uiso 1 1 calc R
C13 C 0.33668(16) -0.0503(3) 0.2190(2) 0.0770(11) Uani 1 1 d .
H13 H 0.3641 -0.0725 0.2612 0.092 Uiso 1 1 calc R
C14 C 0.34313(13) -0.0643(2) 0.1424(2) 0.0668(9) Uani 1 1 d .
H14 H 0.3752 -0.0956 0.1334 0.080 Uiso 1 1 calc R
C15 C 0.30264(11) -0.03274(17) 0.07767(18) 0.0482(6) Uani 1 1 d .
C16 C -0.00286(13) 0.4876(2) -0.13465(17) 0.0526(7) Uani 1 1 d .
C17 C 0.13798(14) 0.2737(2) -0.20775(17) 0.0590(8) Uani 1 1 d .
H17A H 0.1697 0.3163 -0.2009 0.071 Uiso 1 1 calc R
H17B H 0.1540 0.2149 -0.1913 0.071 Uiso 1 1 calc R
C18 C 0.1108(2) 0.2695(4) -0.2938(2) 0.1080(17) Uani 1 1 d .
H18A H 0.0753 0.2364 -0.3005 0.162 Uiso 1 1 calc R
H18B H 0.1364 0.2397 -0.3222 0.162 Uiso 1 1 calc R
H18C H 0.1032 0.3296 -0.3141 0.162 Uiso 1 1 calc R
C19 C 0.05325(14) 0.2230(2) 0.03822(19) 0.0605(8) Uani 1 1 d .
H19A H 0.0885 0.1886 0.0548 0.073 Uiso 1 1 calc R
H19B H 0.0507 0.2656 0.0802 0.073 Uiso 1 1 calc R
C20 C 0.0035(3) 0.1599(4) 0.0292(3) 0.145(3) Uani 1 1 d .
H20A H -0.0318 0.1935 0.0162 0.217 Uiso 1 1 calc R
H20B H 0.0049 0.1279 0.0781 0.217 Uiso 1 1 calc R
H20C H 0.0054 0.1176 -0.0126 0.217 Uiso 1 1 calc R
C21 C 0.19555(16) 0.0777(3) 0.1891(2) 0.0652(8) Uani 1 1 d .
C22 C 0.2077(2) 0.1289(4) 0.2679(2) 0.0941(13) Uani 1 1 d .
H22A H 0.2104 0.0869 0.3110 0.141 Uiso 1 1 calc R
H22B H 0.1770 0.1708 0.2692 0.141 Uiso 1 1 calc R
H22C H 0.2434 0.1612 0.2730 0.141 Uiso 1 1 calc R
C23 C 0.14487(19) 0.0139(4) 0.1854(3) 0.1033(15) Uani 1 1 d .
H23A H 0.1321 -0.0069 0.1318 0.155 Uiso 1 1 calc R
H23B H 0.1140 0.0450 0.2024 0.155 Uiso 1 1 calc R
H23C H 0.1566 -0.0368 0.2196 0.155 Uiso 1 1 calc R
C24 C 0.31199(13) -0.0500(2) -0.0058(2) 0.0532(7) Uani 1 1 d .
C25 C 0.3204(2) -0.1506(3) -0.0217(3) 0.0974(14) Uani 1 1 d .
H25A H 0.3547 -0.1720 0.0130 0.146 Uiso 1 1 calc R
H25B H 0.3240 -0.1586 -0.0759 0.146 Uiso 1 1 calc R
H25C H 0.2877 -0.1841 -0.0123 0.146 Uiso 1 1 calc R
C26 C 0.36267(15) 0.0029(3) -0.0219(2) 0.0720(10) Uani 1 1 d .
H26A H 0.3575 0.0657 -0.0114 0.108 Uiso 1 1 calc R
H26B H 0.3655 -0.0047 -0.0764 0.108 Uiso 1 1 calc R
H26C H 0.3973 -0.0186 0.0120 0.108 Uiso 1 1 calc R
C27 C 0.21580(15) 0.3163(2) 0.12676(19) 0.0591(8) Uani 1 1 d .
H27A H 0.1747 0.3118 0.1203 0.089 Uiso 1 1 calc R
H27B H 0.2270 0.3787 0.1316 0.089 Uiso 1 1 calc R
H27C H 0.2339 0.2843 0.1738 0.089 Uiso 1 1 calc R
C28 C 0.17638(14) -0.11258(19) 0.0146(2) 0.0663(9) Uani 1 1 d .
H28A H 0.1911 -0.1468 -0.0244 0.099 Uiso 1 1 calc R
H28B H 0.1386 -0.1341 0.0174 0.099 Uiso 1 1 calc R
H28C H 0.2016 -0.1195 0.0655 0.099 Uiso 1 1 calc R
C29 C 0.04797(13) 0.0898(2) -0.15565(19) 0.0603(8) Uani 1 1 d .
H29A H 0.0194 0.1242 -0.1361 0.090 Uiso 1 1 calc R
H29B H 0.0349 0.0286 -0.1649 0.090 Uiso 1 1 calc R
H29C H 0.0540 0.1158 -0.2045 0.090 Uiso 1 1 calc R
C30 C 0.0000 0.2672(4) 0.2500 0.112(3) Uani 1 2 d S
H30A H -0.0071 0.3059 0.2926 0.134 Uiso 0.50 1 calc PR
H30B H 0.0071 0.3059 0.2074 0.134 Uiso 0.50 1 calc PR
N1 N 0.21094(8) 0.04539(13) 0.02895(12) 0.0366(4) Uani 1 1 d .
N2 N 0.12716(8) 0.16968(12) -0.06886(12) 0.0352(4) Uani 1 1 d .
N3 N -0.02717(13) 0.55377(19) -0.14553(18) 0.0707(8) Uani 1 1 d .
O1 O 0.23297(7) 0.27857(11) 0.06055(9) 0.0388(4) Uani 1 1 d .
Zn1 Zn 0.207462(10) 0.174073(16) -0.005657(15) 0.03180(10) Uani 1 1 d .
Cl1 Cl 0.05872(11) 0.2060(2) 0.28336(19) 0.2218(13) Uani 1 1 d .
H24 H 0.2809(13) -0.032(2) -0.0447(18) 0.052(8) Uiso 1 1 d .
H21 H 0.1840(14) 0.117(2) 0.147(2) 0.065(10) Uiso 1 1 d .

loop_
_atom_site_aniso_label
_atom_site_aniso_U_11
_atom_site_aniso_U_22
_atom_site_aniso_U_33
_atom_site_aniso_U_23
_atom_site_aniso_U_13
_atom_site_aniso_U_12
C1 0.0399(12) 0.0303(11) 0.0582(15) 0.0041(10) 0.0046(11) -0.0036(9)
C2 0.0453(14) 0.0341(12) 0.0585(15) -0.0048(11) -0.0022(12) -0.0080(10)
C3 0.0358(12) 0.0408(12) 0.0409(12) -0.0028(10) -0.0016(9) -0.0044(10)
C4 0.0322(11) 0.0346(11) 0.0371(11) 0.0005(9) -0.0006(9) -0.0023(9)
C5 0.0383(12) 0.0466(13) 0.0370(12) 0.0052(10) 0.0029(9) 0.0037(10)
C6 0.0452(13) 0.0468(14) 0.0392(12) 0.0092(10) 0.0014(10) 0.0029(11)
C7 0.0414(13) 0.0400(12) 0.0478(13) -0.0011(10) -0.0025(10) 0.0030(10)
C8 0.0422(13) 0.0494(14) 0.0475(14) -0.0030(11) 0.0091(11) 0.0039(11)
C9 0.0410(13) 0.0430(13) 0.0414(12) 0.0023(10) 0.0075(10) -0.0018(10)
C10 0.0405(12) 0.0343(11) 0.0473(13) 0.0128(10) 0.0004(10) -0.0038(10)
C11 0.0537(16) 0.0561(16) 0.0496(15) 0.0182(13) 0.0070(12) -0.0042(13)
C12 0.074(2) 0.084(2) 0.0484(16) 0.0290(16) 0.0027(15) -0.0044(19)
C13 0.063(2) 0.085(2) 0.074(2) 0.0425(19) -0.0098(17) 0.0039(18)
C14 0.0473(16) 0.0612(19) 0.085(2) 0.0288(17) -0.0015(15) 0.0083(14)
C15 0.0414(13) 0.0363(12) 0.0631(16) 0.0104(11) 0.0012(12) -0.0026(10)
C16 0.0529(16) 0.0496(15) 0.0509(15) -0.0015(12) -0.0002(12) 0.0071(13)
C17 0.0573(17) 0.072(2) 0.0508(15) 0.0155(14) 0.0186(13) 0.0161(15)
C18 0.108(4) 0.167(5) 0.056(2) -0.007(3) 0.033(2) 0.028(3)
C19 0.0681(19) 0.0626(19) 0.0569(17) 0.0149(14) 0.0273(15) 0.0089(15)
C20 0.168(6) 0.172(6) 0.105(4) 0.024(4) 0.053(4) -0.098(5)
C21 0.070(2) 0.077(2) 0.0510(17) 0.0131(16) 0.0191(15) 0.0002(17)
C22 0.105(3) 0.117(4) 0.065(2) -0.001(2) 0.029(2) 0.002(3)
C23 0.075(3) 0.118(4) 0.127(4) 0.005(3) 0.045(3) -0.014(3)
C24 0.0436(14) 0.0458(14) 0.0666(18) -0.0043(13) 0.0028(13) 0.0015(12)
C25 0.098(3) 0.056(2) 0.137(4) -0.024(2) 0.023(3) 0.011(2)
C26 0.061(2) 0.091(3) 0.065(2) -0.0094(18) 0.0150(16) -0.0173(18)
C27 0.070(2) 0.0592(18) 0.0515(16) -0.0092(13) 0.0201(15) 0.0043(15)
C28 0.0549(17) 0.0341(13) 0.102(3) 0.0112(15) -0.0021(17) -0.0092(12)
C29 0.0505(16) 0.0540(16) 0.0639(18) -0.0035(14) -0.0178(13) -0.0077(13)
C30 0.174(8) 0.056(3) 0.124(5) 0.000 0.076(6) 0.000
N1 0.0350(10) 0.0301(9) 0.0417(10) 0.0063(8) 0.0009(8) -0.0030(7)
N2 0.0326(9) 0.0330(9) 0.0372(9) 0.0019(7) 0.0002(7) -0.0001(7)
N3 0.0778(19) 0.0535(15) 0.0779(19) 0.0067(13) 0.0086(15) 0.0191(14)
O1 0.0454(9) 0.0353(8) 0.0383(8) -0.0092(7) 0.0146(7) -0.0084(7)
Zn1 0.03195(15) 0.02732(14) 0.03404(15) 0.00050(9) 0.00169(10) -0.00275(10)
Cl1 0.1428(17) 0.268(3) 0.261(3) 0.081(2) 0.0546(18) 0.0782(19)

loop_
_atom_type_symbol
_atom_type_description
_atom_type_scat_dispersion_real
_atom_type_scat_dispersion_imag
_atom_type_scat_source
C C 0.0033 0.0016 'International Tables Vol C Tables 4.2.6.8 and 6.1.1.4'
H H 0.0000 0.0000 'International Tables Vol C Tables 4.2.6.8 and 6.1.1.4'
N N 0.0061 0.0033 'International Tables Vol C Tables 4.2.6.8 and 6.1.1.4'
O O 0.0106 0.0060 'International Tables Vol C Tables 4.2.6.8 and 6.1.1.4'
Zn Zn 0.2839 1.4301 'International Tables Vol C Tables 4.2.6.8 and 6.1.1.4'
Cl Cl 0.1484 0.1585 'International Tables Vol C Tables 4.2.6.8 and 6.1.1.4'

loop_
_geom_angle_atom_site_label_1
_geom_angle_atom_site_label_2
_geom_angle_atom_site_label_3
_geom_angle
_geom_angle_site_symmetry_1
_geom_angle_site_symmetry_3
N1 C1 C2 124.8(2) . .
N1 C1 C28 120.9(2) . .
C2 C1 C28 114.2(2) . .
C3 C2 C1 129.5(2) . .
C3 C2 H2 115.2 . .
C1 C2 H2 115.2 . .
N2 C3 C2 124.2(2) . .
N2 C3 C29 119.7(2) . .
C2 C3 C29 116.1(2) . .
C5 C4 C9 121.3(2) . .
C5 C4 N2 120.0(2) . .
C9 C4 N2 118.6(2) . .
C6 C5 C4 118.3(2) . .
C6 C5 C17 120.2(2) . .
C4 C5 C17 121.5(2) . .
C7 C6 C5 120.9(2) . .
C7 C6 H6 119.6 . .
C5 C6 H6 119.6 . .
C6 C7 C8 120.7(2) . .
C6 C7 C16 119.6(3) . .
C8 C7 C16 119.6(3) . .
C7 C8 C9 120.0(2) . .
C7 C8 H8 120.0 . .
C9 C8 H8 120.0 . .
C8 C9 C4 118.8(2) . .
C8 C9 C19 118.6(2) . .
C4 C9 C19 122.6(2) . .
C15 C10 C11 121.4(2) . .
C15 C10 N1 120.1(2) . .
C11 C10 N1 118.5(2) . .
C12 C11 C10 118.0(3) . .
C12 C11 C21 120.1(3) . .
C10 C11 C21 121.9(3) . .
C13 C12 C11 121.2(3) . .
C13 C12 H12 119.4 . .
C11 C12 H12 119.4 . .
C12 C13 C14 120.2(3) . .
C12 C13 H13 119.9 . .
C14 C13 H13 119.9 . .
C13 C14 C15 121.5(3) . .
C13 C14 H14 119.3 . .
C15 C14 H14 119.3 . .
C14 C15 C10 117.7(3) . .
C14 C15 C24 119.3(3) . .
C10 C15 C24 123.0(2) . .
N3 C16 C7 179.0(4) . .
C18 C17 C5 115.2(3) . .
C18 C17 H17A 108.5 . .
C5 C17 H17A 108.5 . .
C18 C17 H17B 108.5 . .
C5 C17 H17B 108.5 . .
H17A C17 H17B 107.5 . .
C17 C18 H18A 109.5 . .
C17 C18 H18B 109.5 . .
H18A C18 H18B 109.5 . .
C17 C18 H18C 109.5 . .
H18A C18 H18C 109.5 . .
H18B C18 H18C 109.5 . .
C20 C19 C9 114.8(3) . .
C20 C19 H19A 108.6 . .
C9 C19 H19A 108.6 . .
C20 C19 H19B 108.6 . .
C9 C19 H19B 108.6 . .
H19A C19 H19B 107.5 . .
C19 C20 H20A 109.5 . .
C19 C20 H20B 109.5 . .
H20A C20 H20B 109.5 . .
C19 C20 H20C 109.5 . .
H20A C20 H20C 109.5 . .
H20B C20 H20C 109.5 . .
C11 C21 C23 111.6(3) . .
C11 C21 C22 113.3(3) . .
C23 C21 C22 110.6(3) . .
C11 C21 H21 106(2) . .
C23 C21 H21 105(2) . .
C22 C21 H21 110(2) . .
C21 C22 H22A 109.5 . .
C21 C22 H22B 109.5 . .
H22A C22 H22B 109.5 . .
C21 C22 H22C 109.5 . .
H22A C22 H22C 109.5 . .
H22B C22 H22C 109.5 . .
C21 C23 H23A 109.5 . .
C21 C23 H23B 109.5 . .
H23A C23 H23B 109.5 . .
C21 C23 H23C 109.5 . .
H23A C23 H23C 109.5 . .
H23B C23 H23C 109.5 . .
C26 C24 C15 111.1(2) . .
C26 C24 C25 109.6(3) . .
C15 C24 C25 112.4(3) . .
C26 C24 H24 105.2(19) . .
C15 C24 H24 112.7(19) . .
C25 C24 H24 105.4(19) . .
C24 C25 H25A 109.5 . .
C24 C25 H25B 109.5 . .
H25A C25 H25B 109.5 . .
C24 C25 H25C 109.5 . .
H25A C25 H25C 109.5 . .
H25B C25 H25C 109.5 . .
C24 C26 H26A 109.5 . .
C24 C26 H26B 109.5 . .
H26A C26 H26B 109.5 . .
C24 C26 H26C 109.5 . .
H26A C26 H26C 109.5 . .
H26B C26 H26C 109.5 . .
O1 C27 H27A 109.5 . .
O1 C27 H27B 109.5 . .
H27A C27 H27B 109.5 . .
O1 C27 H27C 109.5 . .
H27A C27 H27C 109.5 . .
H27B C27 H27C 109.5 . .
C1 C28 H28A 109.5 . .
C1 C28 H28B 109.5 . .
H28A C28 H28B 109.5 . .
C1 C28 H28C 109.5 . .
H28A C28 H28C 109.5 . .
H28B C28 H28C 109.5 . .
C3 C29 H29A 109.5 . .
C3 C29 H29B 109.5 . .
H29A C29 H29B 109.5 . .
C3 C29 H29C 109.5 . .
H29A C29 H29C 109.5 . .
H29B C29 H29C 109.5 . .
Cl1 C30 Cl1 113.9(4) 2 .
Cl1 C30 H30A 108.8 2 .
Cl1 C30 H30A 108.8 . .
Cl1 C30 H30B 108.8 2 .
Cl1 C30 H30B 108.8 . .
H30A C30 H30B 107.7 . .
C1 N1 C10 118.1(2) . .
C1 N1 Zn1 120.14(16) . .
C10 N1 Zn1 121.79(15) . .
C3 N2 C4 118.21(19) . .
C3 N2 Zn1 120.26(15) . .
C4 N2 Zn1 121.53(14) . .
C27 O1 Zn1 133.37(17) . .
C27 O1 Zn1 126.77(17) . 7
Zn1 O1 Zn1 99.83(7) . 7
O1 Zn1 O1 80.17(7) . 7
O1 Zn1 N2 119.67(8) . .
O1 Zn1 N2 116.53(8) 7 .
O1 Zn1 N1 126.69(8) . .
O1 Zn1 N1 119.40(8) 7 .
N2 Zn1 N1 96.25(8) . .
O1 Zn1 Zn1 40.51(5) . 7
O1 Zn1 Zn1 39.66(4) 7 7
N2 Zn1 Zn1 127.96(5) . 7
N1 Zn1 Zn1 135.28(6) . 7

loop_
_geom_bond_atom_site_label_1
_geom_bond_atom_site_label_2
_geom_bond_distance
_geom_bond_site_symmetry_2
C1 N1 1.326(3) .
C1 C2 1.400(4) .
C1 C28 1.517(4) .
C2 C3 1.383(4) .
C2 H2 0.9300 .
C3 N2 1.333(3) .
C3 C29 1.503(3) .
C4 C5 1.396(3) .
C4 C9 1.399(3) .
C4 N2 1.421(3) .
C5 C6 1.385(4) .
C5 C17 1.508(4) .
C6 C7 1.380(4) .
C6 H6 0.9300 .
C7 C8 1.382(4) .
C7 C16 1.441(4) .
C8 C9 1.390(4) .
C8 H8 0.9300 .
C9 C19 1.515(4) .
C10 C15 1.398(4) .
C10 C11 1.405(4) .
C10 N1 1.436(3) .
C11 C12 1.395(4) .
C11 C21 1.514(5) .
C12 C13 1.369(5) .
C12 H12 0.9300 .
C13 C14 1.372(5) .
C13 H13 0.9300 .
C14 C15 1.395(4) .
C14 H14 0.9300 .
C15 C24 1.517(4) .
C16 N3 1.133(4) .
C17 C18 1.491(5) .
C17 H17A 0.9700 .
C17 H17B 0.9700 .
C18 H18A 0.9600 .
C18 H18B 0.9600 .
C18 H18C 0.9600 .
C19 C20 1.487(6) .
C19 H19A 0.9700 .
C19 H19B 0.9700 .
C20 H20A 0.9600 .
C20 H20B 0.9600 .
C20 H20C 0.9600 .
C21 C23 1.520(6) .
C21 C22 1.528(5) .
C21 H21 0.93(4) .
C22 H22A 0.9600 .
C22 H22B 0.9600 .
C22 H22C 0.9600 .
C23 H23A 0.9600 .
C23 H23B 0.9600 .
C23 H23C 0.9600 .
C24 C26 1.506(4) .
C24 C25 1.534(5) .
C24 H24 0.93(3) .
C25 H25A 0.9600 .
C25 H25B 0.9600 .
C25 H25C 0.9600 .
C26 H26A 0.9600 .
C26 H26B 0.9600 .
C26 H26C 0.9600 .
C27 O1 1.400(3) .
C27 H27A 0.9600 .
C27 H27B 0.9600 .
C27 H27C 0.9600 .
C28 H28A 0.9600 .
C28 H28B 0.9600 .
C28 H28C 0.9600 .
C29 H29A 0.9600 .
C29 H29B 0.9600 .
C29 H29C 0.9600 .
C30 Cl1 1.663(4) 2
C30 Cl1 1.663(4) .
C30 H30A 0.9700 .
C30 H30B 0.9700 .
N1 Zn1 1.9934(19) .
N2 Zn1 1.9928(19) .
O1 Zn1 1.9436(15) .
O1 Zn1 1.9782(16) 7
Zn1 O1 1.9783(16) 7
Zn1 Zn1 3.0007(6) 7

loop_
_geom_torsion_atom_site_label_1
_geom_torsion_atom_site_label_2
_geom_torsion_atom_site_label_3
_geom_torsion_atom_site_label_4
_geom_torsion
_geom_torsion_site_symmetry_1
_geom_torsion_site_symmetry_4
N1 C1 C2 C3 -14.4(5) . .
C28 C1 C2 C3 164.6(3) . .
C1 C2 C3 N2 9.4(5) . .
C1 C2 C3 C29 -170.5(3) . .
C9 C4 C5 C6 -1.2(4) . .
N2 C4 C5 C6 -179.5(2) . .
C9 C4 C5 C17 178.9(2) . .
N2 C4 C5 C17 0.6(4) . .
C4 C5 C6 C7 0.2(4) . .
C17 C5 C6 C7 -180.0(3) . .
C5 C6 C7 C8 0.6(4) . .
C5 C6 C7 C16 176.6(2) . .
C6 C7 C8 C9 -0.4(4) . .
C16 C7 C8 C9 -176.4(2) . .
C7 C8 C9 C4 -0.6(4) . .
C7 C8 C9 C19 178.4(3) . .
C5 C4 C9 C8 1.4(4) . .
N2 C4 C9 C8 179.8(2) . .
C5 C4 C9 C19 -177.5(3) . .
N2 C4 C9 C19 0.9(4) . .
C15 C10 C11 C12 -1.2(4) . .
N1 C10 C11 C12 178.9(3) . .
C15 C10 C11 C21 -179.0(3) . .
N1 C10 C11 C21 1.1(4) . .
C10 C11 C12 C13 -0.1(5) . .
C21 C11 C12 C13 177.7(3) . .
C11 C12 C13 C14 1.0(6) . .
C12 C13 C14 C15 -0.6(6) . .
C13 C14 C15 C10 -0.6(5) . .
C13 C14 C15 C24 179.9(3) . .
C11 C10 C15 C14 1.5(4) . .
N1 C10 C15 C14 -178.5(2) . .
C11 C10 C15 C24 -179.0(2) . .
N1 C10 C15 C24 1.0(4) . .
C6 C7 C16 N3 -111(26) . .
C8 C7 C16 N3 66(26) . .
C6 C5 C17 C18 -51.8(5) . .
C4 C5 C17 C18 128.1(4) . .
C8 C9 C19 C20 83.0(5) . .
C4 C9 C19 C20 -98.1(4) . .
C12 C11 C21 C23 -94.8(4) . .
C10 C11 C21 C23 82.9(4) . .
C12 C11 C21 C22 30.9(4) . .
C10 C11 C21 C22 -151.4(3) . .
C14 C15 C24 C26 -68.3(4) . .
C10 C15 C24 C26 112.2(3) . .
C14 C15 C24 C25 55.0(4) . .
C10 C15 C24 C25 -124.5(3) . .
C2 C1 N1 C10 177.8(3) . .
C28 C1 N1 C10 -1.2(4) . .
C2 C1 N1 Zn1 -3.5(4) . .
C28 C1 N1 Zn1 177.5(2) . .
C15 C10 N1 C1 78.4(3) . .
C11 C10 N1 C1 -101.6(3) . .
C15 C10 N1 Zn1 -100.2(2) . .
C11 C10 N1 Zn1 79.7(3) . .
C2 C3 N2 C4 -168.0(3) . .
C29 C3 N2 C4 11.9(4) . .
C2 C3 N2 Zn1 12.0(4) . .
C29 C3 N2 Zn1 -168.1(2) . .
C5 C4 N2 C3 -94.5(3) . .
C9 C4 N2 C3 87.1(3) . .
C5 C4 N2 Zn1 85.5(2) . .
C9 C4 N2 Zn1 -92.9(2) . .
C27 O1 Zn1 O1 178.1(3) . 7
Zn1 O1 Zn1 O1 0.0 7 7
C27 O1 Zn1 N2 63.1(3) . .
Zn1 O1 Zn1 N2 -115.02(9) 7 .
C27 O1 Zn1 N1 -62.4(3) . .
Zn1 O1 Zn1 N1 119.48(9) 7 .
C27 O1 Zn1 Zn1 178.1(3) . 7
C3 N2 Zn1 O1 -160.23(18) . .
C4 N2 Zn1 O1 19.8(2) . .
C3 N2 Zn1 O1 106.05(19) . 7
C4 N2 Zn1 O1 -73.94(19) . 7
C3 N2 Zn1 N1 -21.3(2) . .
C4 N2 Zn1 N1 158.72(18) . .
C3 N2 Zn1 Zn1 151.48(16) . 7
C4 N2 Zn1 Zn1 -28.5(2) . 7
C1 N1 Zn1 O1 151.81(18) . .
C10 N1 Zn1 O1 -29.6(2) . .
C1 N1 Zn1 O1 -108.1(2) . 7
C10 N1 Zn1 O1 70.5(2) . 7
C1 N1 Zn1 N2 17.2(2) . .
C10 N1 Zn1 N2 -164.19(19) . .
C1 N1 Zn1 Zn1 -154.71(16) . 7
C10 N1 Zn1 Zn1 23.9(2) . 7
